data_2200179
loop_
_publ_author_name
'Quesada, Antonio'
'Cannon, Debbie'
'Quiroga, Jairo'
.
'Insuasty, Braulio'
'Abonia, Rodrigo'
'Albornoz, Andrea'
'Cobo, Justo'
'Nogueras, Manuel'
'S\'anchez, Adolfo'
'Low, John Nicolson'

_publ_section_title 6-(1<i>H</i>-1,2,3-Benzotriazol-1-yl)-1,2,5,6-tetrahydro-4<i>H</i>-pyrrolo[3,2,1-<i>ij</i>]quinoline
_journal_issue 2
_journal_name_full 'Acta Crystallographica Section E'
_journal_page_first o178
_journal_page_last o179
_journal_paper_doi 10.1107/S1600536801001672
_journal_volume 57
_journal_year 2001
_chemical_formula_moiety 'C17 H16 N4'
_chemical_formula_sum 'C17 H16 N4'
_chemical_formula_weight 275.35
_chemical_name_systematic 6-(1H-1,2,3-Benzotriazol-1-yl)-1,2,5,6-tetrahydro-4H-pyrrolo[3,2,1-ij]quinoline
_space_group_IT_number 61
_symmetry_cell_setting orthorhombic
_symmetry_space_group_name_Hall '-P 2ac 2ab'
_symmetry_space_group_name_H-M 'P b c a'
_cell_angle_alpha 90.00
_cell_angle_beta 90.00
_cell_angle_gamma 90.00
_cell_formula_units_Z 8
_cell_length_a 10.7112(3)
_cell_length_b 10.8297(3)
_cell_length_c 23.6321(5)
_cell_measurement_reflns_used 5825
_cell_measurement_temperature 150.0(10)
_cell_measurement_theta_max 27.48
_cell_measurement_theta_min 1.00
_cell_volume 2741.30(12)
_computing_cell_refinement 'DENZO-SMN (Otwinowski & Minor, 1997)'
_computing_data_collection 'KappaCCD Server Software (Nonius, 1997)'
_computing_data_reduction DENZO-SMN
_computing_molecular_graphics 'ORTEPII (Johnson, 1976) and PLATON (Spek, 2000)'
_computing_publication_material 'SHELXL97  and WordPerfect macro PRPKAPPA (Ferguson, 1999)'
_computing_structure_refinement 'SHELXL97 (Sheldrick, 1997)'
_computing_structure_solution 'SHELXS97 (Sheldrick, 1997)'
_diffrn_ambient_temperature 150.0(10)
_diffrn_measured_fraction_theta_full .991
_diffrn_measured_fraction_theta_max .982
_diffrn_measurement_device_type KappaCCD
_diffrn_measurement_method '\f and \w scans with \k offsets'
_diffrn_radiation_monochromator graphite
_diffrn_radiation_source 'fine-focus sealed X-ray tube'
_diffrn_radiation_type MoK\a
_diffrn_radiation_wavelength .71073
_diffrn_reflns_av_R_equivalents .077
_diffrn_reflns_av_sigmaI/netI .0553
_diffrn_reflns_limit_h_max 13
_diffrn_reflns_limit_h_min -13
_diffrn_reflns_limit_k_max 14
_diffrn_reflns_limit_k_min -13
_diffrn_reflns_limit_l_max 29
_diffrn_reflns_limit_l_min -27
_diffrn_reflns_number 10806
_diffrn_reflns_theta_full 25.00
_diffrn_reflns_theta_max 27.43
_diffrn_reflns_theta_min 1.72
_exptl_absorpt_coefficient_mu .083
_exptl_absorpt_correction_T_max .984
_exptl_absorpt_correction_T_min .976
_exptl_absorpt_correction_type multi-scan
_exptl_absorpt_process_details '(DENZO-SMN; Otwinowski & Minor, 1997)'
_exptl_crystal_colour red
_exptl_crystal_density_diffrn 1.334
_exptl_crystal_density_method 'not measured'
_exptl_crystal_description block
_exptl_crystal_F_000 1168
_exptl_crystal_size_max .30
_exptl_crystal_size_mid .20
_exptl_crystal_size_min .20
_refine_diff_density_max .174
_refine_diff_density_min -.220
_refine_ls_extinction_method none
_refine_ls_goodness_of_fit_ref 1.272
_refine_ls_hydrogen_treatment constr
_refine_ls_matrix_type full
_refine_ls_number_parameters 190
_refine_ls_number_reflns 3083
_refine_ls_number_restraints 0
_refine_ls_restrained_S_all 1.272
_refine_ls_R_factor_all .0667
_refine_ls_R_factor_gt .0446
_refine_ls_shift/su_max <0.001
_refine_ls_shift/su_mean <0.001
_refine_ls_structure_factor_coef Fsqd
_refine_ls_weighting_details 'w = 1/[\s^2^(Fo^2^)+(0.0443P)^2^] where P = (Fo^2^+2Fc^2^)/3'
_refine_ls_weighting_scheme calc
_refine_ls_wR_factor_ref .1115
_reflns_number_gt 2317
_reflns_number_total 3083
_reflns_threshold_expression I>2\s(I)
_cod_data_source_file na6042.cif
_cod_data_source_block 1
_cod_depositor_comments
;
The following automatic conversions were performed:

'_exptl_absorpt_correction_type' value 'Multi-scan' changed to
'multi-scan' according to
/home/saulius/struct/CIF-dictionaries/cif_core.dic dictionary named
'cif_core.dic' version 2.4.1 from 2010-06-29.

Automatic conversion script
Id: cif_fix_values 1715 2011-07-08 13:25:40Z adriana 
;
_cod_original_cell_volume 2741.56(12)
_cod_database_code 2200179
_cod_database_fobs_code 2200179

loop_
_symmetry_equiv_pos_as_xyz
'x, y, z'
'x+1/2, -y+1/2, -z'
'-x, y+1/2, -z+1/2'
'-x+1/2, -y, z+1/2'
'-x, -y, -z'
'-x-1/2, y-1/2, z'
'x, -y-1/2, z-1/2'
'x-1/2, y, -z-1/2'

loop_
_atom_site_label
_atom_site_fract_x
_atom_site_fract_y
_atom_site_fract_z
_atom_site_U_iso_or_equiv
_atom_site_adp_type
_atom_site_calc_flag
_atom_site_refinement_flags
_atom_site_occupancy
_atom_site_disorder_assembly
_atom_site_disorder_group
_atom_site_type_symbol
C1 .52393(14) .00297(12) .23920(6) .0396(3) Uani d . 1 . . C
C2 .57262(13) -.01163(13) .17862(6) .0402(3) Uani d . 1 . . C
N3 .46252(11) .01106(9) .14332(4) .0322(3) Uani d . 1 . . N
C4 .47813(13) .04207(11) .08388(5) .0330(3) Uani d . 1 . . C
C5 .35003(12) .06262(11) .05862(5) .0326(3) Uani d . 1 . . C
C6 .28081(12) .16998(10) .08674(5) .0305(3) Uani d . 1 . . C
C6A .29648(12) .16893(10) .15056(5) .0291(3) Uani d . 1 . . C
C7 .23095(13) .24471(11) .18800(5) .0349(3) Uani d . 1 . . C
C8 .25715(14) .24317(11) .24530(5) .0396(3) Uani d . 1 . . C
C9A .41727(13) .09237(11) .23103(5) .0340(3) Uani d . 1 . . C
C9 .35090(14) .16726(12) .26727(5) .0388(3) Uani d . 1 . . C
C10B .38753(12) .09318(10) .17352(5) .0298(3) Uani d . 1 . . C
N61 .14927(10) .16840(8) .07061(4) .0314(3) Uani d . 1 . . N
N62 .10258(12) .25838(10) .03668(5) .0398(3) Uani d . 1 . . N
N63 -.01431(12) .23478(10) .02593(5) .0433(3) Uani d . 1 . . N
C63A -.04553(13) .12619(12) .05275(5) .0349(3) Uani d . 1 . . C
C64 -.15776(13) .06061(13) .05325(6) .0412(3) Uani d . 1 . . C
C65 -.15915(14) -.04872(13) .08263(6) .0432(4) Uani d . 1 . . C
C66 -.05330(14) -.09096(12) .11197(5) .0390(3) Uani d . 1 . . C
C67 .05720(13) -.02748(11) .11262(5) .0334(3) Uani d . 1 . . C
C67A .05891(12) .08272(11) .08148(5) .0299(3) Uani d . 1 . . C
H1A .4944 -.0768 .2547 .047 Uiso calc R 1 . . H
H1B .5887 .0376 .2645 .047 Uiso calc R 1 . . H
H2A .6392 .0492 .1705 .048 Uiso calc R 1 . . H
H2B .6058 -.0958 .1723 .048 Uiso calc R 1 . . H
H4A .5212 -.0260 .0639 .040 Uiso calc R 1 . . H
H4B .5292 .1178 .0800 .040 Uiso calc R 1 . . H
H5A .3000 -.0137 .0629 .039 Uiso calc R 1 . . H
H5B .3587 .0797 .0177 .039 Uiso calc R 1 . . H
H6 .3180 .2485 .0722 .037 Uiso calc R 1 . . H
H7 .1676 .2979 .1740 .042 Uiso calc R 1 . . H
H8 .2107 .2946 .2701 .047 Uiso calc R 1 . . H
H9 .3686 .1673 .3067 .047 Uiso calc R 1 . . H
H64 -.2298 .0903 .0342 .049 Uiso calc R 1 . . H
H65 -.2333 -.0969 .0831 .052 Uiso calc R 1 . . H
H66 -.0587 -.1666 .1322 .047 Uiso calc R 1 . . H
H67 .1281 -.0562 .1329 .040 Uiso calc R 1 . . H

loop_
_atom_site_aniso_label
_atom_site_aniso_U_11
_atom_site_aniso_U_22
_atom_site_aniso_U_33
_atom_site_aniso_U_12
_atom_site_aniso_U_13
_atom_site_aniso_U_23
C1 .0401(9) .0424(8) .0361(7) -.0012(6) -.0053(6) .0044(6)
C2 .0373(8) .0404(7) .0428(7) .0045(6) -.0045(6) .0041(6)
N3 .0345(7) .0308(6) .0312(5) .0026(5) .0004(4) .0008(4)
C4 .0340(7) .0313(7) .0337(7) -.0013(5) .0037(5) -.0015(5)
C5 .0367(8) .0310(7) .0301(6) -.0031(6) .0019(5) -.0014(5)
C6 .0330(7) .0250(6) .0336(7) -.0038(5) -.0017(5) .0018(5)
C6A .0307(7) .0246(6) .0318(6) -.0061(5) -.0004(5) -.0004(5)
C7 .0342(7) .0306(7) .0399(7) -.0014(5) -.0005(6) -.0034(5)
C8 .0396(8) .0405(8) .0386(7) -.0029(7) .0055(6) -.0110(6)
C9A .0364(8) .0335(7) .0323(7) -.0071(6) -.0020(5) .0017(5)
C9 .0431(9) .0431(8) .0303(7) -.0076(6) -.0013(6) -.0038(6)
C10B .0317(7) .0250(6) .0327(6) -.0063(5) .0010(5) -.0012(5)
N61 .0363(7) .0252(5) .0327(6) .0008(5) -.0050(4) .0016(4)
N62 .0487(8) .0300(6) .0408(6) .0047(5) -.0106(5) .0056(5)
N63 .0459(8) .0360(6) .0481(7) .0044(5) -.0115(6) .0029(5)
C63A .0385(8) .0325(7) .0338(7) .0058(6) -.0051(6) -.0049(5)
C64 .0325(8) .0489(8) .0421(8) .0050(7) -.0048(6) -.0086(6)
C65 .0354(9) .0479(8) .0464(8) -.0066(7) .0034(6) -.0089(6)
C66 .0432(9) .0336(7) .0402(7) -.0030(6) .0075(6) -.0019(6)
C67 .0371(8) .0307(7) .0325(7) .0023(6) .0011(5) .0001(5)
C67A .0322(7) .0288(6) .0287(6) .0000(5) .0000(5) -.0046(5)

loop_
_atom_type_symbol
_atom_type_description
_atom_type_scat_dispersion_real
_atom_type_scat_dispersion_imag
_atom_type_scat_source
C C .0033 .0016 'International Tables Vol C Tables 4.2.6.8 and 6.1.1.4'
H H .0000 .0000 'International Tables Vol C Tables 4.2.6.8 and 6.1.1.4'
N N .0061 .0033 'International Tables Vol C Tables 4.2.6.8 and 6.1.1.4'

loop_
_geom_angle_atom_site_label_1
_geom_angle_atom_site_label_2
_geom_angle_atom_site_label_3
_geom_angle
_geom_angle_publ_flag
C9A C1 C2 101.79(10) no
N3 C2 C1 103.93(11) no
C10B N3 C4 114.42(10) yes
C10B N3 C2 106.20(10) yes
C4 N3 C2 119.75(11) yes
N3 C4 C5 108.11(10) no
C4 C5 C6 112.32(10) no
N61 C6 C6A 111.48(10) no
N61 C6 C5 110.19(10) no
C6A C6 C5 111.85(10) no
C10B C6A C7 117.00(11) no
C10B C6A C6 118.14(11) no
C7 C6A C6 124.73(11) no
C8 C7 C6A 120.75(12) no
C7 C8 C9 121.10(12) no
C9 C9A C10B 118.94(12) no
C9 C9A C1 133.53(12) no
C10B C9A C1 107.53(11) no
C9A C9 C8 119.10(12) no
C6A C10B N3 125.63(11) no
C6A C10B C9A 123.08(11) no
N3 C10B C9A 111.27(11) no
N62 N61 C67A 109.75(11) yes
N62 N61 C6 120.10(10) yes
C67A N61 C6 130.02(10) yes
N63 N62 N61 109.17(10) yes
N62 N63 C63A 108.13(10) yes
N63 C63A C67A 108.57(12) no
N63 C63A C64 130.34(12) no
C67A C63A C64 121.08(12) no
C65 C64 C63A 116.90(13) no
C64 C65 C66 121.44(13) no
C67 C66 C65 122.66(13) no
C66 C67 C67A 115.65(12) no
N61 C67A C63A 104.38(10) no
N61 C67A C67 133.36(12) no
C63A C67A C67 122.26(12) no

loop_
_geom_bond_atom_site_label_1
_geom_bond_atom_site_label_2
_geom_bond_site_symmetry_2
_geom_bond_distance
_geom_bond_publ_flag
C1 C9A . 1.510(2) no
C1 C2 . 1.5317(19) no
C2 N3 . 1.4654(17) yes
N3 C10B . 1.3948(16) yes
N3 C4 . 1.4539(16) yes
C4 C5 . 1.5128(18) no
C5 C6 . 1.5308(17) no
C6 N61 . 1.4598(16) yes
C6 C6A . 1.5175(17) no
C6A C10B . 1.3851(17) no
C6A C7 . 1.3960(17) no
C7 C8 . 1.3832(18) no
C8 C9 . 1.3977(19) no
C9A C9 . 1.3773(19) no
C9A C10B . 1.3959(17) no
N61 N62 . 1.3575(14) yes
N61 C67A . 1.3652(16) yes
N62 N63 . 1.3028(16) yes
N63 C63A . 1.3771(18) yes
C63A C67A . 1.3908(18) no
C63A C64 . 1.396(2) no
C64 C65 . 1.373(2) no
C65 C66 . 1.406(2) no
C66 C67 . 1.3688(19) no
C67 C67A . 1.4023(17) no

loop_
_geom_torsion_atom_site_label_1
_geom_torsion_atom_site_label_2
_geom_torsion_atom_site_label_3
_geom_torsion_atom_site_label_4
_geom_torsion
_geom_torsion_publ_flag
C9A C1 C2 N3 -28.06(13) no
C1 C2 N3 C10B 29.98(13) no
C1 C2 N3 C4 161.43(10) no
C10B N3 C4 C5 -51.17(13) no
C2 N3 C4 C5 -178.93(10) no
N3 C4 C5 C6 61.63(13) no
C4 C5 C6 N61 -166.92(10) no
C4 C5 C6 C6A -42.32(14) no
N61 C6 C6A C10B 137.22(11) no
C5 C6 C6A C10B 13.34(15) no
N61 C6 C6A C7 -46.99(15) no
C5 C6 C6A C7 -170.87(11) no
C10B C6A C7 C8 .11(18) no
C6 C6A C7 C8 -175.72(12) no
C6A C7 C8 C9 .9(2) no
C2 C1 C9A C9 -162.53(14) no
C2 C1 C9A C10B 16.91(14) no
C10B C9A C9 C8 -.98(19) no
C1 C9A C9 C8 178.41(14) no
C7 C8 C9 C9A -.5(2) no
C7 C6A C10B N3 179.84(11) no
C6 C6A C10B N3 -4.04(18) no
C7 C6A C10B C9A -1.62(18) no
C6 C6A C10B C9A 174.49(11) no
C4 N3 C10B C6A 24.18(18) no
C2 N3 C10B C6A 158.56(12) no
C4 N3 C10B C9A -154.50(11) no
C2 N3 C10B C9A -20.12(14) no
C9 C9A C10B C6A 2.08(19) no
C1 C9A C10B C6A -177.46(11) no
C9 C9A C10B N3 -179.20(11) no
C1 C9A C10B N3 1.26(14) no
C6A C6 N61 N62 123.94(11) no
C5 C6 N61 N62 -111.24(11) no
C6A C6 N61 C67A -60.65(15) no
C5 C6 N61 C67A 64.16(15) no
C67A N61 N62 N63 .79(14) no
C6 N61 N62 N63 177.05(10) no
N61 N62 N63 C63A -.67(14) no
N62 N63 C63A C67A .32(14) no
N62 N63 C63A C64 -178.31(13) no
N63 C63A C64 C65 177.62(13) no
C67A C63A C64 C65 -.86(19) no
C63A C64 C65 C66 1.5(2) no
C64 C65 C66 C67 -.8(2) no
C65 C66 C67 C67A -.63(18) no
N62 N61 C67A C63A -.56(13) no
C6 N61 C67A C63A -176.33(11) no
N62 N61 C67A C67 178.88(12) no
C6 N61 C67A C67 3.1(2) no
N63 C63A C67A N61 .15(13) no
C64 C63A C67A N61 178.93(11) no
N63 C63A C67A C67 -179.37(11) no
C64 C63A C67A C67 -.59(19) no
C66 C67 C67A N61 -178.05(13) no
C66 C67 C67A C63A 1.31(18) no
